data_4504449
loop_
_publ_author_name
'Wang, Jing'
'Zhang, Yue-Hua'
'Li, Hao-Xiang'
'Lin, Zhuo-Jia'
'Tong, Ming-Liang'

_publ_section_title
;
 Construction of Pyridinethiolate-Bridged 2D and 3D Coordination Networks
 of d10Metal Halides via Solvothermalin SituDisulfide Cleavage Reactions
;
_journal_issue 11
_journal_name_full 'Crystal Growth &amp; Design'
_journal_page_first 2352
_journal_paper_doi 10.1021/cg070622x
_journal_volume 7
_journal_year 2007
_chemical_formula_sum 'C10 H10 Ag3 Cl3 N2 S2'
_chemical_formula_weight 652.30
_chemical_name_systematic
; 
 ? 
;
_space_group_IT_number 54
_symmetry_cell_setting orthorhombic
_symmetry_space_group_name_Hall '-P 2a 2ac'
_symmetry_space_group_name_H-M 'P c c a'
_atom_sites_solution_hydrogens geom
_atom_sites_solution_primary direct
_atom_sites_solution_secondary difmap
_audit_creation_method SHELXL-97
_cell_angle_alpha 90.00
_cell_angle_beta 90.00
_cell_angle_gamma 90.00
_cell_formula_units_Z 4
_cell_length_a 16.022(3)
_cell_length_b 4.0404(7)
_cell_length_c 25.154(4)
_cell_measurement_temperature 293(2)
_cell_volume 1628.4(5)
_computing_cell_refinement
;
SAINT-PLUS for Windows NT, Ver. 6.0, Bruker AXS Inc., 1997.
;
_computing_data_collection
;
SMART for Windows NT, Bruker AXS Inc., 1998.
;
_computing_data_reduction
;
SAINT-PLUS for Windows NT, Ver. 6.0, Bruker AXS Inc., 1997.
;
_computing_molecular_graphics
;
XP-Interactive Molecular Graphics, Ver. 6.10, Bruker AXS Inc., 2000.
;
_computing_publication_material 'SHELXTL-Bruker AXS Inc., 1998.'
_computing_structure_refinement 'SHELXL-97 (Sheldrick, 1997)'
_computing_structure_solution 'SHELXS-97 (Sheldrick, 1990)'
_diffrn_ambient_temperature 293(2)
_diffrn_measured_fraction_theta_full 0.992
_diffrn_measured_fraction_theta_max 0.992
_diffrn_measurement_device_type 'CCD area detector'
_diffrn_measurement_method 'phi and omega scans'
_diffrn_radiation_monochromator graphite
_diffrn_radiation_source 'fine-focus sealed tube'
_diffrn_radiation_type MoK\a
_diffrn_radiation_wavelength 0.71073
_diffrn_reflns_av_R_equivalents 0.0257
_diffrn_reflns_av_sigmaI/netI 0.0286
_diffrn_reflns_limit_h_max 12
_diffrn_reflns_limit_h_min -19
_diffrn_reflns_limit_k_max 4
_diffrn_reflns_limit_k_min -2
_diffrn_reflns_limit_l_max 28
_diffrn_reflns_limit_l_min -31
_diffrn_reflns_number 5158
_diffrn_reflns_theta_full 26.00
_diffrn_reflns_theta_max 26.00
_diffrn_reflns_theta_min 2.06
_diffrn_standards_decay_% 0
_diffrn_standards_interval_count 0
_diffrn_standards_interval_time 0
_diffrn_standards_number 0
_exptl_absorpt_coefficient_mu 4.308
_exptl_absorpt_correction_T_max 0.8432
_exptl_absorpt_correction_T_min 0.6326
_exptl_absorpt_correction_type multi-scan
_exptl_absorpt_process_details 'SADABS (Bruker, 2002)'
_exptl_crystal_density_diffrn 2.661
_exptl_crystal_density_method 'not measured'
_exptl_crystal_F_000 1232
_exptl_crystal_size_max 0.12
_exptl_crystal_size_mid 0.06
_exptl_crystal_size_min 0.04
_refine_diff_density_max 1.480
_refine_diff_density_min -0.991
_refine_diff_density_rms 0.159
_refine_ls_extinction_method none
_refine_ls_goodness_of_fit_ref 1.116
_refine_ls_hydrogen_treatment mixed
_refine_ls_matrix_type full
_refine_ls_number_parameters 97
_refine_ls_number_reflns 1582
_refine_ls_number_restraints 2
_refine_ls_restrained_S_all 1.115
_refine_ls_R_factor_all 0.0705
_refine_ls_R_factor_gt 0.0598
_refine_ls_shift/su_max 0.000
_refine_ls_shift/su_mean 0.000
_refine_ls_structure_factor_coef Fsqd
_refine_ls_weighting_details 'calc w=1/[\s^2^(Fo^2^)+(0.0490P)^2^+18.6275P] where P=(Fo^2^+2Fc^2^)/3'
_refine_ls_weighting_scheme calc
_refine_ls_wR_factor_gt 0.1396
_refine_ls_wR_factor_ref 0.1457
_reflns_number_gt 1318
_reflns_number_total 1582
_reflns_threshold_expression >2sigma(I)
_cod_data_source_file cg070622x-file003.cif
_cod_data_source_block complex5
_cod_original_sg_symbol_H-M Pcca
_cod_database_code 4504449

loop_
_symmetry_equiv_pos_as_xyz
'x, y, z'
'-x+1/2, -y, z'
'-x, y, -z+1/2'
'x+1/2, -y, -z+1/2'
'-x, -y, -z'
'x-1/2, y, -z'
'x, -y, z-1/2'
'-x-1/2, y, z-1/2'

loop_
_atom_site_label
_atom_site_type_symbol
_atom_site_fract_x
_atom_site_fract_y
_atom_site_fract_z
_atom_site_U_iso_or_equiv
_atom_site_adp_type
_atom_site_occupancy
_atom_site_symmetry_multiplicity
_atom_site_calc_flag
_atom_site_refinement_flags
Ag1 Ag 0.15322(5) 0.0845(3) 0.20799(3) 0.0682(4) Uani 1 1 d .
Ag2 Ag 0.2500 0.5000 0.06904(5) 0.0619(4) Uani 1 2 d S
S1 S 0.14034(13) 0.5711(6) 0.14393(9) 0.0420(6) Uani 1 1 d .
Cl1 Cl 0.2500 0.0000 0.28374(12) 0.0473(8) Uani 1 2 d S
Cl2 Cl 0.2500 0.0000 0.00784(13) 0.0588(10) Uani 1 2 d S
Cl3 Cl 0.0000 0.0542(8) 0.2500 0.0379(7) Uani 1 2 d S
N1 N -0.1241(6) 0.366(3) 0.0920(5) 0.077(3) Uani 1 1 d D
H1N H -0.1779(14) 0.33(4) 0.081(3) 0.13(6) Uiso 1 1 d D
C1 C -0.1045(6) 0.524(3) 0.1390(4) 0.046(2) Uani 1 1 d D
H1 H -0.1467 0.5919 0.1619 0.056 Uiso 1 1 calc R
C2 C -0.0254(4) 0.5789(18) 0.1514(3) 0.0234(15) Uani 1 1 d .
H2 H -0.0145 0.6879 0.1832 0.028 Uiso 1 1 calc R
C3 C 0.0397(5) 0.490(2) 0.1218(3) 0.0338(18) Uani 1 1 d .
C4 C 0.0225(6) 0.331(3) 0.0733(4) 0.049(2) Uani 1 1 d .
H4 H 0.0659 0.2684 0.0510 0.059 Uiso 1 1 calc R
C5 C -0.0576(6) 0.270(3) 0.0592(4) 0.056(3) Uani 1 1 d D
H5 H -0.0687 0.1627 0.0273 0.067 Uiso 1 1 calc R

loop_
_atom_site_aniso_label
_atom_site_aniso_U_11
_atom_site_aniso_U_22
_atom_site_aniso_U_33
_atom_site_aniso_U_23
_atom_site_aniso_U_13
_atom_site_aniso_U_12
Ag1 0.0397(5) 0.1129(9) 0.0519(5) 0.0085(5) -0.0042(3) 0.0060(5)
Ag2 0.0533(7) 0.0817(9) 0.0506(6) 0.000 0.000 -0.0002(6)
S1 0.0314(10) 0.0502(14) 0.0445(12) -0.0029(10) 0.0041(9) -0.0054(10)
Cl1 0.0356(15) 0.068(2) 0.0387(15) 0.000 0.000 -0.0065(15)
Cl2 0.082(3) 0.053(2) 0.0412(17) 0.000 0.000 -0.017(2)
Cl3 0.0328(14) 0.0474(18) 0.0334(13) 0.000 0.0053(11) 0.000
N1 0.058(6) 0.080(8) 0.093(8) -0.010(6) -0.018(6) 0.004(6)
C1 0.045(5) 0.053(6) 0.041(5) -0.007(5) 0.004(4) 0.003(5)
C2 0.022(3) 0.027(4) 0.021(3) -0.001(3) 0.000(3) 0.000(3)
C3 0.038(4) 0.031(4) 0.032(4) 0.002(4) 0.001(3) 0.004(4)
C4 0.049(5) 0.057(6) 0.041(5) -0.013(5) 0.004(4) 0.000(5)
C5 0.051(6) 0.072(8) 0.045(5) -0.016(5) -0.006(5) 0.003(6)

loop_
_atom_type_symbol
_atom_type_description
_atom_type_scat_dispersion_real
_atom_type_scat_dispersion_imag
_atom_type_scat_source
C C 0.0033 0.0016 'International Tables Vol C Tables 4.2.6.8 and 6.1.1.4'
H H 0.0000 0.0000 'International Tables Vol C Tables 4.2.6.8 and 6.1.1.4'
N N 0.0061 0.0033 'International Tables Vol C Tables 4.2.6.8 and 6.1.1.4'
S S 0.1246 0.1234 'International Tables Vol C Tables 4.2.6.8 and 6.1.1.4'
Cl Cl 0.1484 0.1585 'International Tables Vol C Tables 4.2.6.8 and 6.1.1.4'
Ag Ag -0.8971 1.1015 'International Tables Vol C Tables 4.2.6.8 and 6.1.1.4'

loop_
_geom_angle_atom_site_label_1
_geom_angle_atom_site_label_2
_geom_angle_atom_site_label_3
_geom_angle
_geom_angle_site_symmetry_1
_geom_angle_site_symmetry_3
Cl1 Ag1 S1 129.95(7) . .
Cl1 Ag1 S1 114.24(7) . 1_545
S1 Ag1 S1 102.36(8) . 1_545
Cl1 Ag1 Cl3 105.30(5) . .
S1 Ag1 Cl3 102.15(8) . .
S1 Ag1 Cl3 97.68(8) 1_545 .
Cl1 Ag1 Ag1 50.20(5) . 2
S1 Ag1 Ag1 104.17(6) . 2
S1 Ag1 Ag1 84.68(6) 1_545 2
Cl3 Ag1 Ag1 152.41(5) . 2
Cl2 Ag2 Cl2 105.38(13) . 1_565
Cl2 Ag2 S1 110.63(7) . 2_565
Cl2 Ag2 S1 121.92(6) 1_565 2_565
Cl2 Ag2 S1 121.92(6) . .
Cl2 Ag2 S1 110.63(7) 1_565 .
S1 Ag2 S1 86.77(11) 2_565 .
C3 S1 Ag1 97.6(3) . .
C3 S1 Ag2 112.0(3) . .
Ag1 S1 Ag2 108.59(9) . .
C3 S1 Ag1 114.7(3) . 1_565
Ag1 S1 Ag1 102.36(8) . 1_565
Ag2 S1 Ag1 118.60(9) . 1_565
Ag1 Cl1 Ag1 79.61(10) . 2
Ag2 Cl2 Ag2 105.38(13) . 1_545
Ag1 Cl3 Ag1 174.76(15) . 3
C1 N1 C5 117.3(9) . .
C1 N1 H1N 122.3(17) . .
C5 N1 H1N 120.3(17) . .
C2 C1 N1 119.7(9) . .
C2 C1 H1 120.1 . .
N1 C1 H1 120.1 . .
C1 C2 C3 125.1(8) . .
C1 C2 H2 117.5 . .
C3 C2 H2 117.5 . .
C2 C3 C4 116.9(8) . .
C2 C3 S1 119.9(6) . .
C4 C3 S1 123.2(7) . .
C5 C4 C3 119.8(9) . .
C5 C4 H4 120.1 . .
C3 C4 H4 120.1 . .
C4 C5 N1 121.1(9) . .
C4 C5 H5 119.4 . .
N1 C5 H5 119.4 . .

loop_
_geom_bond_atom_site_label_1
_geom_bond_atom_site_label_2
_geom_bond_distance
_geom_bond_site_symmetry_2
Ag1 Cl1 2.480(2) .
Ag1 S1 2.551(3) .
Ag1 S1 2.635(3) 1_545
Ag1 Cl3 2.6756(9) .
Ag1 Ag1 3.1755(16) 2
Ag2 Cl2 2.540(2) .
Ag2 Cl2 2.540(2) 1_565
Ag2 S1 2.592(2) 2_565
Ag2 S1 2.592(2) .
S1 C3 1.736(8) .
S1 Ag1 2.635(3) 1_565
Cl1 Ag1 2.480(2) 2
Cl2 Ag2 2.540(2) 1_545
Cl3 Ag1 2.6756(9) 3
N1 C1 1.382(14) .
N1 C5 1.400(14) .
N1 H1N 0.91(2) .
C1 C2 1.323(11) .
C1 H1 0.9300 .
C2 C3 1.331(10) .
C2 H2 0.9300 .
C3 C4 1.405(12) .
C4 C5 1.354(13) .
C4 H4 0.9300 .
C5 H5 0.9300 .

loop_
_geom_hbond_atom_site_label_D
_geom_hbond_atom_site_label_H
_geom_hbond_atom_site_label_A
_geom_hbond_distance_DH
_geom_hbond_distance_HA
_geom_hbond_distance_DA
_geom_hbond_angle_DHA
_geom_hbond_site_symmetry_A
N1 H1N Cl2 0.91(2) 2.86(2) 3.543(11) 133(2) 5
